data_7218392
loop_
_publ_author_name
'Pourayoubi, Mehrdad'
'Toghraee, Maryam'
'Zhu, Jianfeng'
'Du\<sek, Michal'
'Bereciartua, Pablo J.'
'Eigner, V\'aclav'

_publ_section_title
;
 Database analysis of hydrogen bond patterns in phosphoric triamides
 completed with seven new compounds: a crystallographic and15N NMR study
;
_journal_issue 47
_journal_name_full CrystEngComm
_journal_page_first 10870
_journal_paper_doi 10.1039/C4CE01793E
_journal_volume 16
_journal_year 2014
_chemical_formula_moiety 'C10 H22 Cl2 N3 O2 P1 Sn0'
_chemical_formula_sum 'C10 H22 Cl2 N3 O2 P Sn0'
_chemical_formula_weight 318.2
_chemical_name_systematic ' ?'
_space_group_IT_number 2
_symmetry_cell_setting triclinic
_symmetry_Int_Tables_number 2
_symmetry_space_group_name_Hall '-P 1'
_symmetry_space_group_name_H-M 'P -1'
_cell_angle_alpha 106.381(2)
_cell_angle_beta 91.210(2)
_cell_angle_gamma 115.190(2)
_cell_formula_units_Z 2
_cell_length_a 9.4194(2)
_cell_length_b 9.5502(2)
_cell_length_c 10.1063(3)
_cell_measurement_reflns_used 5869
_cell_measurement_temperature 119.8(3)
_cell_measurement_theta_max 28.38
_cell_measurement_theta_min 2.95
_cell_volume 778.78(4)
_computing_cell_refinement
;
CrysAlisPro, Agilent Technologies,
Version 1.171.35.19 (release 27-10-2011 CrysAlis171 .NET)
(compiled Oct 27 2011,15:02:11)
;
_computing_data_collection
;
CrysAlisPro, Agilent Technologies,
Version 1.171.35.19 (release 27-10-2011 CrysAlis171 .NET)
(compiled Oct 27 2011,15:02:11)
;
_computing_data_reduction
;
CrysAlisPro, Agilent Technologies, 2012
;
_computing_molecular_graphics 'Diamond (Brandenburg & Putz, 2005)'
_computing_publication_material 'Jana2006 (Pet\<r\'i\<cek, Du\<sek & Palatinus, 2006)'
_computing_structure_refinement 'Jana2006 (Pet\<r\'i\<cek, Du\<sek & Palatinus, 2006)'
_computing_structure_solution 'Superflip (Palatinus & Chapuis 2007)'
_diffrn_ambient_temperature 119.8
_diffrn_detector_area_resol_mean 10.3784
_diffrn_measured_fraction_theta_full 0.98
_diffrn_measured_fraction_theta_max 0.86
_diffrn_measurement_device 'four-cycle diffractometer'
_diffrn_measurement_device_type 'Xcalibur, Atlas, Gemini ultra'
_diffrn_measurement_method '\w scans'
_diffrn_radiation_monochromator graphite
_diffrn_radiation_probe x-ray
_diffrn_radiation_source 'Enhance (Mo) X-ray Source'
_diffrn_radiation_type 'Mo K\a'
_diffrn_radiation_wavelength 0.7107
_diffrn_reflns_av_R_equivalents 0.0245
_diffrn_reflns_av_sigmaI/netI 0.0223
_diffrn_reflns_limit_h_max 12
_diffrn_reflns_limit_h_min -12
_diffrn_reflns_limit_k_max 12
_diffrn_reflns_limit_k_min -12
_diffrn_reflns_limit_l_max 13
_diffrn_reflns_limit_l_min -13
_diffrn_reflns_number 11383
_diffrn_reflns_reduction_process
;
Integration of the CCD images was done by program CrysAlisPro
(Agilent Technologies, 2010). The same program was used for indexing of the
crystal shape and absorption correction.
;
_diffrn_reflns_theta_full 26.19
_diffrn_reflns_theta_max 28.44
_diffrn_reflns_theta_min 2.95
_diffrn_standards_number 0
_exptl_absorpt_coefficient_mu 0.518
_exptl_absorpt_correction_T_max 1
_exptl_absorpt_correction_T_min 0.962
_exptl_absorpt_correction_type multi-scan
_exptl_absorpt_process_details
;
CrysAlisPro, Agilent Technologies,
Version 1.171.35.21 (release 20-01-2012 CrysAlis171 .NET)
(compiled Jan 23 2012,18:06:46)
Empirical absorption correction using spherical harmonics,
 implemented in SCALE3 ABSPACK scaling algorithm.
;
_exptl_crystal_colour white
_exptl_crystal_density_diffrn 1.3564
_exptl_crystal_description 'polygon shape'
_exptl_crystal_F_000 336
_exptl_crystal_size_max 0.387
_exptl_crystal_size_mid 0.293
_exptl_crystal_size_min 0.24
_refine_diff_density_max 0.29
_refine_diff_density_min -0.33
_refine_ls_extinction_method none
_refine_ls_goodness_of_fit_gt 1.48
_refine_ls_goodness_of_fit_ref 1.41
_refine_ls_hydrogen_treatment mixed
_refine_ls_number_constraints 79
_refine_ls_number_parameters 172
_refine_ls_number_reflns 3367
_refine_ls_number_restraints 0
_refine_ls_R_factor_all 0.0365
_refine_ls_R_factor_gt 0.0289
_refine_ls_shift/su_max 0.0113
_refine_ls_shift/su_mean 0.0010
_refine_ls_structure_factor_coef Fsqd
_refine_ls_weighting_details w=1/(\s^2^(I)+0.0016I^2^)
_refine_ls_weighting_scheme sigma
_refine_ls_wR_factor_gt 0.0824
_refine_ls_wR_factor_ref 0.0856
_reflns_number_gt 2862
_reflns_number_total 3367
_reflns_threshold_expression I>3\s(I)
_cod_data_source_file c4ce01793e2.cif
_cod_data_source_block I
_cod_depositor_comments
;
The following automatic conversions were performed:

'_diffrn_radiation_probe' value 'X-ray' changed to 'x-ray' according
to
/usr/data/users/saulius/crontab/automatic-downloads/rss-feeds/RSC/lib/dictionaries/cif_core.dic
dictionary named 'cif_core.dic' version 2.4.2 from 2011-04-26.

Automatic conversion script
Id: cif_fix_values 2827 2014-09-09 07:05:25Z andrius 

 Adding full bibliography for 7218388--7218395.cif.
;
_cod_original_formula_sum 'C10 H22 Cl2 N3 O2 P1 Sn0'
_cod_database_code 7218392

loop_
_symmetry_equiv_pos_site_id
_symmetry_equiv_pos_as_xyz
1 x,y,z
2 -x,-y,-z

loop_
_atom_site_label
_atom_site_type_symbol
_atom_site_fract_x
_atom_site_fract_y
_atom_site_fract_z
_atom_site_adp_type
_atom_site_U_iso_or_equiv
_atom_site_symmetry_multiplicity
_atom_site_occupancy
_atom_site_calc_flag
Cl1 Cl 0.27018(5) 0.97496(5) 0.16813(5) Uani 0.02933(18) 2 1 d
Cl2 Cl 0.19085(5) 1.18920(5) 0.05973(4) Uani 0.02830(18) 2 1 d
P1 P 0.19165(4) 1.26705(4) 0.61045(4) Uani 0.01372(15) 2 1 d
O1 O 0.07958(12) 1.15011(12) 0.67277(10) Uani 0.0188(4) 2 1 d
O2 O 0.33178(12) 1.36229(12) 0.35817(11) Uani 0.0196(4) 2 1 d
N1 N 0.16455(15) 1.42612(16) 0.61707(13) Uani 0.0164(5) 2 1 d
N2 N 0.37675(15) 1.33325(15) 0.67362(13) Uani 0.0153(5) 2 1 d
N3 N 0.15316(15) 1.16602(16) 0.43580(13) Uani 0.0170(5) 2 1 d
C2 C 0.17373(17) 1.55765(18) 0.74352(15) Uani 0.0178(6) 2 1 d
C3 C 0.5753(2) 1.3414(2) 0.83522(19) Uani 0.0313(8) 2 1 d
C4 C 0.34492(19) 1.69123(19) 0.79438(17) Uani 0.0223(6) 2 1 d
C5 C 0.1096(2) 1.4864(2) 0.85806(18) Uani 0.0309(7) 2 1 d
C6 C 0.0714(2) 1.6307(2) 0.7004(2) Uani 0.0350(8) 2 1 d
C7 C 0.5614(2) 1.2274(2) 0.57746(18) Uani 0.0269(7) 2 1 d
C8 C 0.46454(18) 1.24167(18) 0.69544(15) Uani 0.0178(6) 2 1 d
C9 C 0.22815(16) 1.22413(17) 0.33680(15) Uani 0.0139(6) 2 1 d
C10 C 0.3515(2) 1.07206(20) 0.69860(18) Uani 0.0257(7) 2 1 d
C11 C 0.16673(17) 1.09543(17) 0.19103(15) Uani 0.0168(6) 2 1 d
H1c3 H 0.633144 1.285351 0.854187 Uiso 0.0375 2 1 d
H2c3 H 0.648636 1.446678 0.831449 Uiso 0.0375 2 1 d
H3c3 H 0.5138 1.354846 0.908039 Uiso 0.0375 2 1 d
H1c4 H 0.346783 1.780769 0.868841 Uiso 0.0268 2 1 d
H2c4 H 0.408339 1.64792 0.827683 Uiso 0.0268 2 1 d
H3c4 H 0.387157 1.728895 0.718544 Uiso 0.0268 2 1 d
H1c5 H 0.112633 1.571228 0.938094 Uiso 0.037 2 1 d
H2c5 H 0.001927 1.40327 0.825059 Uiso 0.037 2 1 d
H3c5 H 0.173746 1.439443 0.883661 Uiso 0.037 2 1 d
H1c6 H 0.073952 1.716419 0.779373 Uiso 0.0419 2 1 d
H2c6 H 0.111974 1.67438 0.627007 Uiso 0.0419 2 1 d
H3c6 H -0.036231 1.547113 0.667733 Uiso 0.0419 2 1 d
H1c7 H 0.628854 1.180995 0.596614 Uiso 0.0322 2 1 d
H2c7 H 0.490635 1.158409 0.490779 Uiso 0.0322 2 1 d
H3c7 H 0.625478 1.333975 0.570812 Uiso 0.0322 2 1 d
H1c10 H 0.411724 1.017813 0.716423 Uiso 0.0309 2 1 d
H2c10 H 0.288889 1.081829 0.771242 Uiso 0.0309 2 1 d
H3c10 H 0.282556 1.009678 0.610131 Uiso 0.0309 2 1 d
H1c11 H 0.054603 1.031511 0.157784 Uiso 0.0201 2 1 d
H2 H 0.434(2) 1.417(2) 0.6656(18) Uiso 0.0184 2 1 d
H3 H 0.085(2) 1.074(2) 0.4118(19) Uiso 0.0204 2 1 d
H1 H 0.180(2) 1.450(2) 0.559(2) Uiso 0.0197 2 1 d

loop_
_atom_site_aniso_label
_atom_site_aniso_type_symbol
_atom_site_aniso_U_11
_atom_site_aniso_U_22
_atom_site_aniso_U_33
_atom_site_aniso_U_12
_atom_site_aniso_U_13
_atom_site_aniso_U_23
Cl1 Cl 0.0305(2) 0.0222(2) 0.0323(2) 0.01525(18) 0.00484(18) -0.00096(17)
Cl2 Cl 0.0364(2) 0.0240(2) 0.0148(2) 0.00392(18) 0.00228(16) 0.00783(16)
P1 P 0.01432(19) 0.0113(2) 0.01142(19) 0.00261(15) 0.00235(14) 0.00268(14)
O1 O 0.0190(5) 0.0148(5) 0.0150(5) 0.0009(4) 0.0040(4) 0.0046(4)
O2 O 0.0206(5) 0.0139(6) 0.0170(5) 0.0017(4) 0.0037(4) 0.0040(4)
N1 N 0.0203(6) 0.0169(7) 0.0107(6) 0.0074(5) 0.0027(5) 0.0039(5)
N2 N 0.0158(6) 0.0087(6) 0.0188(7) 0.0027(5) 0.0028(5) 0.0051(5)
N3 N 0.0171(6) 0.0103(6) 0.0139(6) -0.0010(5) 0.0027(5) 0.0015(5)
C2 C 0.0180(7) 0.0182(8) 0.0159(7) 0.0095(6) 0.0039(6) 0.0012(6)
C3 C 0.0387(10) 0.0275(9) 0.0280(9) 0.0194(8) -0.0073(8) 0.0030(7)
C4 C 0.0236(8) 0.0174(8) 0.0208(8) 0.0064(6) 0.0037(6) 0.0033(6)
C5 C 0.0343(9) 0.0258(9) 0.0213(9) 0.0068(7) 0.0132(7) 0.0018(7)
C6 C 0.0375(10) 0.0379(11) 0.0317(10) 0.0266(9) -0.0015(8) -0.0005(8)
C7 C 0.0298(9) 0.0239(9) 0.0329(10) 0.0160(7) 0.0133(7) 0.0109(7)
C8 C 0.0221(7) 0.0148(8) 0.0183(8) 0.0101(6) 0.0032(6) 0.0050(6)
C9 C 0.0134(6) 0.0140(7) 0.0140(7) 0.0064(6) 0.0020(5) 0.0035(6)
C10 C 0.0322(9) 0.0194(8) 0.0302(9) 0.0139(7) 0.0089(7) 0.0107(7)
C11 C 0.0164(7) 0.0160(8) 0.0152(7) 0.0055(6) 0.0028(6) 0.0041(6)

loop_
_atom_type_symbol
_atom_type_scat_dispersion_real
_atom_type_scat_dispersion_imag
_atom_type_scat_source
C 0.0033 0.0016 'International Tables Vol C tables 4.2.6.8 and 6.1.1.1'
H 0.0000 0.0000 'International Tables Vol C tables 4.2.6.8 and 6.1.1.1'
Cl 0.1484 0.1585 'International Tables Vol C tables 4.2.6.8 and 6.1.1.1'
N 0.0061 0.0033 'International Tables Vol C tables 4.2.6.8 and 6.1.1.1'
O 0.0106 0.0060 'International Tables Vol C tables 4.2.6.8 and 6.1.1.1'
P 0.1023 0.0942 'International Tables Vol C tables 4.2.6.8 and 6.1.1.1'
Sn -0.6537 1.4246 'International Tables Vol C tables 4.2.6.8 and 6.1.1.1'

loop_
_geom_angle_atom_site_label_1
_geom_angle_atom_site_label_2
_geom_angle_atom_site_label_3
_geom_angle
O1 P1 N1 116.37(7)
O1 P1 N2 113.41(8)
O1 P1 N3 105.63(6)
N1 P1 N2 107.28(7)
N1 P1 N3 102.44(8)
N2 P1 N3 111.18(7)
P1 N1 C2 127.87(13)
P1 N1 H1 113.6(19)
C2 N1 H1 113.9(17)
P1 N2 C8 130.08(9)
P1 N2 H2 114.3(17)
C8 N2 H2 111.4(18)
Cl1 N3 P1 146.45(8)
Cl1 N3 C9 52.15(9)
Cl1 N3 H3 76.1(15)
P1 N3 C9 126.78(9)
P1 N3 H3 115.4(14)
C9 N3 H3 117.8(14)
N1 C2 C4 110.68(13)
N1 C2 C5 109.96(14)
N1 C2 C6 106.76(13)
C4 C2 C5 110.30(13)
C4 C2 C6 109.09(14)
C5 C2 C6 109.99(16)
C8 C3 H1c3 109.47
C8 C3 H2c3 109.47
C8 C3 H3c3 109.47
H1c3 C3 H2c3 109.47
H1c3 C3 H3c3 109.47
H2c3 C3 H3c3 109.47
C2 C4 H1c4 109.47
C2 C4 H2c4 109.47
C2 C4 H3c4 109.47
H1c4 C4 H2c4 109.47
H1c4 C4 H3c4 109.47
H2c4 C4 H3c4 109.47
C2 C5 H1c5 109.47
C2 C5 H2c5 109.47
C2 C5 H3c5 109.47
H1c5 C5 H2c5 109.47
H1c5 C5 H3c5 109.47
H2c5 C5 H3c5 109.47
C2 C6 H1c6 109.47
C2 C6 H2c6 109.47
C2 C6 H3c6 109.47
H1c6 C6 H2c6 109.47
H1c6 C6 H3c6 109.47
H2c6 C6 H3c6 109.47
C8 C7 H1c7 109.47
C8 C7 H2c7 109.47
C8 C7 H3c7 109.47
H1c7 C7 H2c7 109.47
H1c7 C7 H3c7 109.47
H2c7 C7 H3c7 109.47
N2 C8 C3 106.76(14)
N2 C8 C7 108.69(15)
N2 C8 C10 111.47(13)
C3 C8 C7 110.05(13)
C3 C8 C10 109.87(15)
C7 C8 C10 109.93(13)
O2 C9 N3 124.81(12)
O2 C9 C11 122.94(14)
N3 C9 C11 112.25(11)
C8 C10 H1c10 109.47
C8 C10 H2c10 109.47
C8 C10 H3c10 109.47
H1c10 C10 H2c10 109.47
H1c10 C10 H3c10 109.47
H2c10 C10 H3c10 109.47
C9 C11 H1c11 120.45

loop_
_geom_bond_atom_site_label_1
_geom_bond_atom_site_label_2
_geom_bond_distance
Cl1 N3 3.3039(15)
P1 O1 1.4763(11)
P1 N1 1.6282(18)
P1 N2 1.6230(14)
P1 N3 1.7007(12)
O2 C9 1.2143(16)
N1 C2 1.4886(19)
N1 H1 0.69(2)
N2 C8 1.488(3)
N2 H2 0.777(19)
N3 C9 1.348(2)
N3 H3 0.795(16)
C2 C4 1.5283(18)
C2 C5 1.514(3)
C2 C6 1.527(3)
C3 C8 1.524(2)
C3 H1c3 0.96
C3 H2c3 0.96
C3 H3c3 0.96
C4 H1c4 0.96
C4 H2c4 0.96
C4 H3c4 0.96
C5 H1c5 0.96
C5 H2c5 0.96
C5 H3c5 0.96
C6 H1c6 0.96
C6 H2c6 0.96
C6 H3c6 0.96
C7 C8 1.527(3)
C7 H1c7 0.96
C7 H2c7 0.96
C7 H3c7 0.96
C8 C10 1.523(2)
C9 C11 1.5340(18)
C10 H1c10 0.96
C10 H2c10 0.96
C10 H3c10 0.96
C11 H1c11 0.96

loop_
_geom_hbond_atom_site_label_D
_geom_hbond_atom_site_label_H
_geom_hbond_atom_site_label_A
_geom_hbond_site_symmetry_A
_geom_hbond_distance_DH
_geom_hbond_distance_HA
_geom_hbond_distance_DA
_geom_hbond_angle_DHA
N2 H2 O2 2_686 0.777(19) 2.394(17) 3.1407(15) 162(2)
N3 H3 O1 2_576 0.795(16) 1.953(15) 2.7424(14) 172(2)
